data_7046165
loop_
_publ_author_name
'Kulakova, Alena N.'
'Bilyachenko, Alexey N.'
'Korlyukov, Alexander A.'
'Long, J\'er\^ome'
'Levitsky, Mikhail M.'
'Shubina, Elena S.'
'Guari, Yannick'
'Larionova, Joulia'

_publ_section_title
;
 New Ni<sub>4</sub>Na<sub>2</sub>-phenylgermsesquioxane architecture:
 synthesis, structure and slow dynamic behaviour.
;
_journal_issue 20
_journal_name_full 'Dalton transactions (Cambridge, England : 2003)'
_journal_page_first 6893
_journal_page_last 6897
_journal_paper_doi 10.1039/c8dt00900g
_journal_volume 47
_journal_year 2018
_chemical_formula_moiety 'C72 H94 Ge10 Na2 Ni4 O30, 6(C2 H6 O)'
_chemical_formula_sum 'C84 H130 Ge10 Na2 Ni4 O36'
_chemical_formula_weight 2722.60
_space_group_crystal_system monoclinic
_space_group_IT_number 14
_space_group_name_Hall '-P 2yn'
_space_group_name_H-M_alt 'P 1 21/n 1'
_symmetry_space_group_name_Hall '-P 2yn'
_symmetry_space_group_name_H-M 'P 1 21/n 1'
_atom_sites_solution_hydrogens mixed
_atom_sites_solution_primary iterative
_audit_creation_date 2018-04-11
_audit_creation_method
;
Olex2 1.2
(compiled 2018.04.03 svn.r3497 for OlexSys, GUI svn.r5486)
;
_audit_update_record
;
2018-04-11 deposited with the CCDC.
2018-04-30 downloaded from the CCDC.
;
_cell_angle_alpha 90
_cell_angle_beta 102.383(3)
_cell_angle_gamma 90
_cell_formula_units_Z 2
_cell_length_a 15.328(3)
_cell_length_b 22.205(4)
_cell_length_c 16.163(3)
_cell_measurement_reflns_used 9880
_cell_measurement_temperature 120
_cell_measurement_theta_max 30.53
_cell_measurement_theta_min 2.28
_cell_volume 5373.2(17)
_computing_cell_refinement 'SAINT v8.34A (Bruker, 2013)'
_computing_data_reduction 'SAINT v8.34A (Bruker, 2013)'
_computing_molecular_graphics 'Olex2 (Dolomanov et al., 2009)'
_computing_publication_material 'Olex2 (Dolomanov et al., 2009)'
_computing_structure_refinement 'ShelXL (Sheldrick, 2015)'
_computing_structure_solution 'olex2.solve (Bourhis et al., 2015)'
_diffrn_ambient_temperature 120
_diffrn_detector_area_resol_mean 8
_diffrn_measured_fraction_theta_full 1.000
_diffrn_measured_fraction_theta_max 0.999
_diffrn_measurement_device_type 'Bruker APEX-II CCD'
_diffrn_measurement_method '\w and \f scans'
_diffrn_radiation_monochromator graphite
_diffrn_radiation_type MoK\a
_diffrn_radiation_wavelength 0.71073
_diffrn_reflns_av_R_equivalents 0.0990
_diffrn_reflns_av_unetI/netI 0.0723
_diffrn_reflns_Laue_measured_fraction_full 1.000
_diffrn_reflns_Laue_measured_fraction_max 0.999
_diffrn_reflns_limit_h_max 21
_diffrn_reflns_limit_h_min -21
_diffrn_reflns_limit_k_max 31
_diffrn_reflns_limit_k_min -31
_diffrn_reflns_limit_l_max 23
_diffrn_reflns_limit_l_min -23
_diffrn_reflns_number 93790
_diffrn_reflns_point_group_measured_fraction_full 1.000
_diffrn_reflns_point_group_measured_fraction_max 0.999
_diffrn_reflns_theta_full 25.242
_diffrn_reflns_theta_max 30.508
_diffrn_reflns_theta_min 1.834
_diffrn_source 'sealed tube'
_diffrn_standards_number 0
_exptl_absorpt_coefficient_mu 3.519
_exptl_absorpt_correction_T_max 0.7461
_exptl_absorpt_correction_T_min 0.3513
_exptl_absorpt_correction_type multi-scan
_exptl_absorpt_process_details
'SADABS-2014/5 (Bruker,2014/5) was used for absorption correction. wR2(int) was 0.1444 before and 0.0666 after correction. The Ratio of minimum to maximum transmission is 0.4708. The \l/2 correction factor is 0.00150.'
_exptl_crystal_colour green
_exptl_crystal_colour_primary green
_exptl_crystal_density_diffrn 1.683
_exptl_crystal_description prism
_exptl_crystal_F_000 2752
_exptl_crystal_size_max 0.34
_exptl_crystal_size_mid 0.31
_exptl_crystal_size_min 0.23
_refine_diff_density_max 2.122
_refine_diff_density_min -1.368
_refine_diff_density_rms 0.194
_refine_ls_extinction_method none
_refine_ls_goodness_of_fit_ref 1.068
_refine_ls_hydrogen_treatment mixed
_refine_ls_matrix_type full
_refine_ls_number_parameters 639
_refine_ls_number_reflns 16377
_refine_ls_number_restraints 28
_refine_ls_restrained_S_all 1.472
_refine_ls_R_factor_all 0.1408
_refine_ls_R_factor_gt 0.0794
_refine_ls_shift/su_max 0.002
_refine_ls_shift/su_mean 0.000
_refine_ls_structure_factor_coef Fsqd
_refine_ls_weighting_details 'w=1/[\s^2^(Fo^2^)+(0.0496P)^2^+87.9075P] where P=(Fo^2^+2Fc^2^)/3'
_refine_ls_weighting_scheme calc
_refine_ls_wR_factor_gt 0.1608
_refine_ls_wR_factor_ref 0.2012
_reflns_Friedel_coverage 0.000
_reflns_number_gt 10589
_reflns_number_total 16377
_reflns_threshold_expression 'I > 2\s(I)'
_cod_data_source_file c8dt00900g2.cif
_cod_data_source_block kl150
_cod_depositor_comments
;
         Adding full bibliography for 7046165.cif.

2024-04-03
Z value and formula fixed to values more according to usual
chemical conventions.                 miguel
;
_cod_original_formula_sum 'C42 H65 Ge5 Na Ni2 O18'
_cod_original_formula_weight 1361.30
_cod_original_formula_moiety 'C36 H47 Ge5 Na Ni2 O15, 3(C2 H6 O)'
_cod_original_formula_units_Z 4
_cod_original_cell_volume 5373.0(15)
_cod_database_code 7046165
_shelxl_version_number 2014/6
_shelx_space_group_comment
;
The symmetry employed for this shelxl refinement is uniquely defined
by the following loop, which should always be used as a source of
symmetry information in preference to the above space-group names.
They are only intended as comments.
;
_shelx_estimated_absorpt_t_max 0.498
_shelx_estimated_absorpt_t_min 0.381
_olex2_refinement_description
;
1. Fixed Uiso
 At 1.2 times of:
  All C(H) groups, All C(H,H) groups
 At 1.5 times of:
  All C(H,H,H) groups, All O(H) groups, All O(H,H) groups
2. Restrained distances
 O1S-H1S
 0.85 with sigma of 0.01
 O5S-C9SA = O5S-C9SB
 1.42 with sigma of 0.005
 C9SA-C10S = C9SB-C10R
 1.5 with sigma of 0.005
 O5S-C10S
 2.42 with sigma of 0.01
 O5S-C9SB = C9SB-C10R
 2.42 with sigma of 0.01
 C4SB-O2S
 2.42 with sigma of 0.01
 O2S-C4SB
 2.42 with sigma of 0.01
 O2S-C3SA = O2S-C3SB
 1.42 with sigma of 0.005
 C3SA-C4SA = C4SB-C3SB
 1.5 with sigma of 0.005
 O2S-H2SA
 0.85 with sigma of 0.01
 O2S-H2S
 0.85 with sigma of 0.01
 O5S-H5SA
 0.85 with sigma of 0.01
 O5S-H5S
 0.85 with sigma of 0.01
 C1S-H1S
 1.89033 with sigma of 0.02
 Na1-H1S
 2.757695 with sigma of 0.02
 C3SB-H2SA
 1.883938 with sigma of 0.02
 Na1-H2SA
 2.902223 with sigma of 0.02
 C3SA-H2S
 1.882971 with sigma of 0.02
 Na1-H2S
 2.758795 with sigma of 0.02
 C9SB-H5SA
 2.065622 with sigma of 0.02
 Na1-H5SA
 3.068177 with sigma of 0.02
 C9SA-H5S
 1.867325 with sigma of 0.02
 Na1-H5S
 3.010943 with sigma of 0.02
3. Uiso/Uaniso restraints and constraints
Uiso(C9SA) = Uiso(C9SB)
Uiso(C10R) = Uiso(C10S)
Uanis(C3SA) = Uanis(C3SB)
Uanis(C4SB) = Uanis(C4SA)
Uanis(C25) = Uanis(C25A)
Uanis(C26) = Uanis(C26A)
Uanis(C27) = Uanis(C27A)
Uanis(C28) = Uanis(C28A)
Uanis(C29) = Uanis(C29A)
Uanis(C30) = Uanis(C30A)
Uanis(C3SB) = Uanis(C3SA)
Uanis(C4SA) = Uanis(C4SB)
4. Others
 Sof(H5SA)=Sof(C9SB)=Sof(H9SC)=Sof(H9SD)=Sof(C10R)=Sof(H10A)=Sof(H10B)=
 Sof(H10C)=1-FVAR(1)
 Sof(H5S)=Sof(C9SA)=Sof(H9SA)=Sof(H9SB)=Sof(C10S)=Sof(H10D)=Sof(H10E)=
 Sof(H10F)=FVAR(1)
 Sof(H2SA)=Sof(C3SB)=Sof(H3SC)=Sof(H3SD)=Sof(C4SB)=Sof(H4SD)=Sof(H4SE)=
 Sof(H4SF)=1-FVAR(2)
 Sof(H2S)=Sof(C3SA)=Sof(H3SA)=Sof(H3SB)=Sof(C4SA)=Sof(H4SA)=Sof(H4SB)=
 Sof(H4SC)=FVAR(2)
 Fixed Sof: C25A(0.36807) C30A(0.36807) H30A(0.36807) C29A(0.36807)
 H29A(0.36807) C28A(0.36807) H28A(0.36807) C27A(0.36807) H27A(0.36807)
 C26A(0.36807) H26A(0.36807) C27(0.63193) H27(0.63193) C28(0.63193)
 H28(0.63193) C29(0.63193) H29(0.63193) C30(0.63193) H30(0.63193) C25(0.63193)
 C26(0.63193) H26(0.63193)
5.a Rotating group:
 O1W(H1WA,H1WB), O2W(H2WA,H2WB)
5.b Secondary CH2 refined with riding coordinates:
 C1S(H1SA,H1SB), C3SA(H3SA,H3SB), C3SB(H3SC,H3SD), C9SA(H9SA,H9SB), C9SB(H9SC,
 H9SD), C5S(H5SB,H5SC), C7S(H7SA,H7SB), C11S(H11A,H11B)
5.c Aromatic/amide H refined with riding coordinates:
 C2(H2), C3(H3), C4(H4), C5(H5), C6(H6), C8(H8), C9(H9), C10(H10), C11(H11),
 C12(H12), C14(H14), C15(H15), C16(H16), C17(H17), C18(H18), C20(H20), C21(H21),
  C22(H22), C23(H23), C24(H24), C30A(H30A), C29A(H29A), C28A(H28A), C27A(H27A),
 C26A(H26A), C27(H27), C28(H28), C29(H29), C30(H30), C26(H26)
5.d Fitted hexagon refined as free rotating group:
 C25A(C30A,C29A,C28A,C27A,C26A), C27(C28,C29,C30,C25,C26)
5.e Idealised Me refined as rotating group:
 C2S(H2SB,H2SC,H2SD), C4SA(H4SA,H4SB,H4SC), C4SB(H4SD,H4SE,H4SF), C10R(H10A,
 H10B,H10C), C10S(H10D,H10E,H10F), C6S(H6SA,H6SB,H6SC), C8S(H8SA,H8SB,H8SC),
 C12S(H12A,H12B,H12C)
5.f Idealised tetrahedral OH refined as rotating group:
 O3S(H3S), O4S(H4S), O6S(H6S)
;
_olex2_submission_special_instructions 'No special instructions were received'

loop_
_space_group_symop_operation_xyz
'x, y, z'
'-x+1/2, y+1/2, -z+1/2'
'-x, -y, -z'
'x-1/2, -y-1/2, z-1/2'

loop_
_atom_site_label
_atom_site_type_symbol
_atom_site_fract_x
_atom_site_fract_y
_atom_site_fract_z
_atom_site_U_iso_or_equiv
_atom_site_adp_type
_atom_site_occupancy
_atom_site_site_symmetry_order
_atom_site_calc_flag
_atom_site_refinement_flags_posn
_atom_site_refinement_flags_occupancy
_atom_site_disorder_assembly
_atom_site_disorder_group
Ge1 Ge 0.30197(5) 0.51466(4) 0.21266(4) 0.02153(16) Uani 1 1 d . . . .
Ge2 Ge 0.10454(5) 0.55542(3) 0.21566(4) 0.01861(15) Uani 1 1 d . . . .
Ge3 Ge 0.00756(5) 0.62658(3) 0.05478(4) 0.01877(15) Uani 1 1 d . . . .
Ge4 Ge 0.12979(5) 0.65411(4) -0.07198(4) 0.02205(16) Uani 1 1 d . . . .
Ge5 Ge 0.25765(5) 0.55899(4) 0.02854(4) 0.02065(16) Uani 1 1 d . . . .
Ni1 Ni 0.13868(6) 0.44798(4) 0.09530(5) 0.01758(17) Uani 1 1 d . . . .
Ni2 Ni -0.05468(6) 0.48453(4) 0.07415(5) 0.01688(17) Uani 1 1 d . . . .
Na1 Na 0.2308(3) 0.68216(17) 0.1419(2) 0.0447(9) Uani 1 1 d D . . .
O1 O 0.2624(3) 0.4476(2) 0.1676(3) 0.0220(10) Uani 1 1 d . . . .
O1S O 0.2714(5) 0.6698(3) 0.2884(4) 0.0443(16) Uani 1 1 d D . . .
H1S H 0.259(7) 0.6338(17) 0.3012(16) 0.066 Uiso 1 1 d DR . . .
O1W O 0.1117(4) 0.3659(3) 0.1461(4) 0.0392(14) Uani 1 1 d . . . .
H1WA H 0.1589 0.3526 0.1788 0.059 Uiso 1 1 d GR . . .
H1WB H 0.0939 0.3407 0.1063 0.059 Uiso 1 1 d GR . . .
O2 O 0.0632(3) 0.4905(2) 0.1634(3) 0.0168(9) Uani 1 1 d . . . .
O2S O 0.1574(7) 0.7724(3) 0.1440(5) 0.072(3) Uani 1 1 d D . . .
H2S H 0.176(10) 0.793(5) 0.189(7) 0.108 Uiso 0.341(17) 1 d DR P A 1
H2SA H 0.150(11) 0.792(4) 0.1875(17) 0.108 Uiso 0.659(17) 1 d DR P A 2
O2W O -0.1281(4) 0.5291(3) 0.1532(4) 0.0412(15) Uani 1 1 d . . . .
H2WA H -0.1104 0.5613 0.1837 0.062 Uiso 1 1 d GR . . .
H2WB H -0.1810 0.5184 0.1607 0.062 Uiso 1 1 d GR . . .
O3 O -0.0261(3) 0.5593(2) 0.0024(3) 0.0162(9) Uani 1 1 d . . . .
O4 O 0.0885(3) 0.5928(2) -0.1319(3) 0.0217(10) Uani 1 1 d . . . .
O5 O 0.1629(3) 0.5161(2) 0.0235(3) 0.0196(9) Uani 1 1 d . . . .
O5S O 0.3527(6) 0.7387(4) 0.1221(6) 0.075(3) Uani 1 1 d D . . .
H5S H 0.368(3) 0.7756(8) 0.127(9) 0.112 Uiso 0.72(3) 1 d DR P B 1
H5SA H 0.383(7) 0.770(4) 0.137(12) 0.112 Uiso 0.28(3) 1 d DR P B 2
O6 O 0.2210(3) 0.5501(3) 0.2599(3) 0.0257(11) Uani 1 1 d . . . .
O7 O 0.0958(3) 0.6173(2) 0.1440(3) 0.0218(10) Uani 1 1 d . . . .
O8 O 0.0520(3) 0.6759(2) -0.0107(3) 0.0235(10) Uani 1 1 d . . . .
O9 O 0.2285(3) 0.6350(2) 0.0026(3) 0.0275(11) Uani 1 1 d . . . .
O10 O 0.3170(4) 0.5670(3) 0.1340(3) 0.0295(12) Uani 1 1 d . . . .
C1 C 0.4116(5) 0.5117(4) 0.2972(4) 0.0277(16) Uani 1 1 d . . . .
C1S C 0.3226(9) 0.6965(5) 0.3637(8) 0.068(4) Uani 1 1 d D . . .
H1SA H 0.3061 0.7395 0.3650 0.081 Uiso 1 1 calc R . . .
H1SB H 0.3867 0.6945 0.3617 0.081 Uiso 1 1 calc R . . .
C2 C 0.4612(7) 0.5638(5) 0.3204(7) 0.054(3) Uani 1 1 d . . . .
H2 H 0.4403 0.6015 0.2960 0.065 Uiso 1 1 calc R . . .
C2S C 0.3102(11) 0.6676(8) 0.4418(8) 0.090(5) Uani 1 1 d . . . .
H2SB H 0.3272 0.6251 0.4415 0.136 Uiso 1 1 calc GR . . .
H2SC H 0.2474 0.6707 0.4455 0.136 Uiso 1 1 calc GR . . .
H2SD H 0.3477 0.6878 0.4907 0.136 Uiso 1 1 calc GR . . .
C3 C 0.5419(8) 0.5603(7) 0.3798(8) 0.077(4) Uani 1 1 d . . . .
H3 H 0.5757 0.5959 0.3960 0.092 Uiso 1 1 calc R . . .
C3SA C 0.0781(12) 0.7993(13) 0.0967(17) 0.062(5) Uani 0.341(17) 1 d D P A 1
H3SA H 0.0480 0.8233 0.1340 0.074 Uiso 0.341(17) 1 calc R P A 1
H3SB H 0.0362 0.7682 0.0678 0.074 Uiso 0.341(17) 1 calc R P A 1
C3SB C 0.1320(9) 0.8099(7) 0.0714(7) 0.062(5) Uani 0.659(17) 1 d D P A 2
H3SC H 0.1537 0.7919 0.0234 0.074 Uiso 0.659(17) 1 calc R P A 2
H3SD H 0.1603 0.8499 0.0835 0.074 Uiso 0.659(17) 1 calc R P A 2
C4 C 0.5725(7) 0.5072(8) 0.4143(7) 0.079(5) Uani 1 1 d . . . .
H4 H 0.6271 0.5057 0.4554 0.095 Uiso 1 1 calc R . . .
C4SA C 0.109(4) 0.8390(19) 0.033(3) 0.093(7) Uani 0.341(17) 1 d D P A 1
H4SA H 0.1286 0.8778 0.0598 0.140 Uiso 0.341(17) 1 calc GR P A 1
H4SB H 0.0593 0.8455 -0.0153 0.140 Uiso 0.341(17) 1 calc GR P A 1
H4SC H 0.1585 0.8196 0.0145 0.140 Uiso 0.341(17) 1 calc GR P A 1
C4SB C 0.0326(10) 0.8173(9) 0.0469(14) 0.093(7) Uani 0.659(17) 1 d D P A 2
H4SD H 0.0053 0.7795 0.0230 0.140 Uiso 0.659(17) 1 calc GR P A 2
H4SE H 0.0179 0.8494 0.0045 0.140 Uiso 0.659(17) 1 calc GR P A 2
H4SF H 0.0096 0.8280 0.0970 0.140 Uiso 0.659(17) 1 calc GR P A 2
C5 C 0.5255(7) 0.4552(7) 0.3907(7) 0.069(4) Uani 1 1 d . . . .
H5 H 0.5482 0.4178 0.4143 0.083 Uiso 1 1 calc R . . .
C6 C 0.4451(6) 0.4573(5) 0.3326(6) 0.046(2) Uani 1 1 d . . . .
H6 H 0.4125 0.4212 0.3168 0.055 Uiso 1 1 calc R . . .
C7 C 0.0520(5) 0.5801(3) 0.3081(4) 0.0229(14) Uani 1 1 d . . . .
C8 C 0.0031(5) 0.5395(4) 0.3477(4) 0.0276(16) Uani 1 1 d . . . .
H8 H -0.0064 0.4993 0.3278 0.033 Uiso 1 1 calc R . . .
C9 C -0.0311(6) 0.5587(4) 0.4157(5) 0.0324(17) Uani 1 1 d . . . .
H9 H -0.0653 0.5318 0.4416 0.039 Uiso 1 1 calc R . . .
C9SA C 0.4305(13) 0.7044(10) 0.1232(16) 0.097(7) Uiso 0.72(3) 1 d D P B 1
H9SA H 0.4141 0.6613 0.1150 0.117 Uiso 0.72(3) 1 calc R P B 1
H9SB H 0.4716 0.7087 0.1792 0.117 Uiso 0.72(3) 1 calc R P B 1
C9SB C 0.410(3) 0.695(2) 0.074(4) 0.097(7) Uiso 0.28(3) 1 d D P B 2
H9SC H 0.3804 0.6853 0.0152 0.117 Uiso 0.28(3) 1 calc R P B 2
H9SD H 0.4300 0.6571 0.1062 0.117 Uiso 0.28(3) 1 calc R P B 2
C10 C -0.0159(7) 0.6167(4) 0.4463(5) 0.040(2) Uani 1 1 d . . . .
H10 H -0.0382 0.6292 0.4941 0.048 Uiso 1 1 calc R . . .
C10R C 0.492(4) 0.746(3) 0.082(5) 0.098(7) Uiso 0.28(3) 1 d D P B 2
H10A H 0.4726 0.7782 0.0405 0.146 Uiso 0.28(3) 1 calc GR P B 2
H10B H 0.5460 0.7271 0.0712 0.146 Uiso 0.28(3) 1 calc GR P B 2
H10C H 0.5049 0.7635 0.1392 0.146 Uiso 0.28(3) 1 calc GR P B 2
C10S C 0.4771(14) 0.7239(13) 0.0554(15) 0.098(7) Uiso 0.72(3) 1 d D P B 1
H10D H 0.4746 0.6915 0.0139 0.146 Uiso 0.72(3) 1 calc GR P B 1
H10E H 0.5396 0.7333 0.0808 0.146 Uiso 0.72(3) 1 calc GR P B 1
H10F H 0.4477 0.7599 0.0272 0.146 Uiso 0.72(3) 1 calc GR P B 1
C11 C 0.0317(8) 0.6565(5) 0.4074(7) 0.053(3) Uani 1 1 d . . . .
H11 H 0.0416 0.6965 0.4281 0.063 Uiso 1 1 calc R . . .
C12 C 0.0649(6) 0.6384(4) 0.3385(6) 0.039(2) Uani 1 1 d . . . .
H12 H 0.0969 0.6662 0.3117 0.046 Uiso 1 1 calc R . . .
C13 C -0.0894(5) 0.6682(3) 0.0886(4) 0.0239(14) Uani 1 1 d . . . .
C14 C -0.0711(7) 0.7112(5) 0.1514(7) 0.054(3) Uani 1 1 d . . . .
H14 H -0.0108 0.7201 0.1772 0.065 Uiso 1 1 calc R . . .
C15 C -0.1390(9) 0.7417(6) 0.1776(9) 0.078(4) Uani 1 1 d . . . .
H15 H -0.1247 0.7703 0.2221 0.094 Uiso 1 1 calc R . . .
C16 C -0.2259(7) 0.7312(5) 0.1407(7) 0.053(3) Uani 1 1 d . . . .
H16 H -0.2719 0.7530 0.1585 0.064 Uiso 1 1 calc R . . .
C17 C -0.2468(6) 0.6893(5) 0.0781(6) 0.043(2) Uani 1 1 d . . . .
H17 H -0.3074 0.6811 0.0527 0.051 Uiso 1 1 calc R . . .
C18 C -0.1788(5) 0.6589(4) 0.0518(5) 0.0345(18) Uani 1 1 d . . . .
H18 H -0.1938 0.6305 0.0070 0.041 Uiso 1 1 calc R . . .
C19 C 0.1571(5) 0.7265(4) -0.1274(4) 0.0264(15) Uani 1 1 d . . . .
C20 C 0.2410(7) 0.7510(5) -0.1054(7) 0.056(3) Uani 1 1 d . . . .
H20 H 0.2861 0.7309 -0.0655 0.068 Uiso 1 1 calc R . . .
C21 C 0.2610(9) 0.8053(6) -0.1408(8) 0.070(4) Uani 1 1 d . . . .
H21 H 0.3196 0.8214 -0.1248 0.085 Uiso 1 1 calc R . . .
C22 C 0.1995(10) 0.8347(5) -0.1963(7) 0.064(3) Uani 1 1 d . . . .
H22 H 0.2141 0.8712 -0.2207 0.077 Uiso 1 1 calc R . . .
C23 C 0.1154(9) 0.8119(5) -0.2181(7) 0.062(3) Uani 1 1 d . . . .
H23 H 0.0709 0.8332 -0.2571 0.074 Uiso 1 1 calc R . . .
C24 C 0.0931(7) 0.7572(4) -0.1839(6) 0.046(2) Uani 1 1 d . . . .
H24 H 0.0342 0.7417 -0.1998 0.055 Uiso 1 1 calc R . . .
C25A C 0.3266(16) 0.5357(9) -0.0505(12) 0.028(3) Uani 0.3681 1 d . P C 2
C30A C 0.3342(16) 0.5722(7) -0.1183(13) 0.037(3) Uani 0.3681 1 d G P C 2
H30A H 0.3097 0.6117 -0.1228 0.044 Uiso 0.3681 1 calc R P C 2
C29A C 0.3778(15) 0.5511(8) -0.1796(11) 0.053(4) Uani 0.3681 1 d G P C 2
H29A H 0.3830 0.5761 -0.2260 0.064 Uiso 0.3681 1 calc R P C 2
C28A C 0.4137(14) 0.4933(9) -0.1731(13) 0.055(5) Uani 0.3681 1 d G P C 2
H28A H 0.4434 0.4789 -0.2150 0.066 Uiso 0.3681 1 calc R P C 2
C27A C 0.4060(14) 0.4568(7) -0.1052(14) 0.058(4) Uani 0.3681 1 d G P C 2
H27A H 0.4305 0.4173 -0.1007 0.070 Uiso 0.3681 1 calc R P C 2
C26A C 0.3624(14) 0.4779(9) -0.0439(11) 0.038(3) Uani 0.3681 1 d G P C 2
H26A H 0.3572 0.4529 0.0025 0.046 Uiso 0.3681 1 calc R P C 2
C27 C 0.4365(7) 0.4410(4) -0.0508(7) 0.058(4) Uani 0.6319 1 d . P C 1
H27 H 0.4676 0.4053 -0.0294 0.070 Uiso 0.6319 1 calc R P C 1
C28 C 0.4460(7) 0.4646(5) -0.1281(7) 0.055(5) Uani 0.6319 1 d G P C 1
H28 H 0.4835 0.4450 -0.1595 0.066 Uiso 0.6319 1 calc R P C 1
C29 C 0.4006(8) 0.5168(5) -0.1593(6) 0.053(4) Uani 0.6319 1 d G P C 1
H29 H 0.4071 0.5329 -0.2121 0.064 Uiso 0.6319 1 calc R P C 1
C30 C 0.3457(8) 0.5454(4) -0.1134(6) 0.037(3) Uani 0.6319 1 d G P C 1
H30 H 0.3147 0.5811 -0.1347 0.044 Uiso 0.6319 1 calc R P C 1
C25 C 0.3363(8) 0.5218(5) -0.0361(6) 0.028(3) Uani 0.6319 1 d G P C 1
C26 C 0.3817(8) 0.4696(5) -0.0048(6) 0.038(3) Uani 0.6319 1 d G P C 1
H26 H 0.3752 0.4535 0.0480 0.046 Uiso 0.6319 1 calc R P C 1
O3S O 0.1833(4) 0.8404(3) 0.2862(4) 0.0431(15) Uani 1 1 d . . . .
H3S H 0.1945 0.8768 0.2983 0.065 Uiso 1 1 calc GR . . .
C5S C 0.1362(9) 0.8160(6) 0.3425(7) 0.063(3) Uani 1 1 d . . . .
H5SB H 0.1694 0.8241 0.4010 0.076 Uiso 1 1 calc R . . .
H5SC H 0.1333 0.7717 0.3347 0.076 Uiso 1 1 calc R . . .
C6S C 0.0447(9) 0.8395(7) 0.3325(9) 0.077(4) Uani 1 1 d . . . .
H6SA H 0.0151 0.8195 0.3731 0.116 Uiso 1 1 calc GR . . .
H6SB H 0.0111 0.8316 0.2747 0.116 Uiso 1 1 calc GR . . .
H6SC H 0.0469 0.8830 0.3430 0.116 Uiso 1 1 calc GR . . .
O4S O 0.0615(4) 0.6010(3) -0.2943(3) 0.0355(14) Uani 1 1 d . . . .
H4S H 0.0692 0.6019 -0.2413 0.053 Uiso 1 1 calc GR . . .
C7S C 0.1363(7) 0.6262(5) -0.3188(5) 0.042(2) Uani 1 1 d . . . .
H7SA H 0.1766 0.6435 -0.2682 0.051 Uiso 1 1 calc R . . .
H7SB H 0.1161 0.6595 -0.3591 0.051 Uiso 1 1 calc R . . .
C8S C 0.1869(8) 0.5820(6) -0.3589(9) 0.069(4) Uani 1 1 d . . . .
H8SA H 0.1472 0.5644 -0.4087 0.104 Uiso 1 1 calc GR . . .
H8SB H 0.2100 0.5501 -0.3182 0.104 Uiso 1 1 calc GR . . .
H8SC H 0.2368 0.6024 -0.3762 0.104 Uiso 1 1 calc GR . . .
O6S O 0.3935(5) 0.8586(3) 0.1379(5) 0.0490(17) Uani 1 1 d . . . .
H6S H 0.4462 0.8710 0.1544 0.073 Uiso 1 1 calc GR . . .
C11S C 0.3324(6) 0.9059(5) 0.1470(5) 0.041(2) Uani 1 1 d . . . .
H11A H 0.3615 0.9334 0.1930 0.049 Uiso 1 1 calc R . . .
H11B H 0.2794 0.8882 0.1635 0.049 Uiso 1 1 calc R . . .
C12S C 0.3031(7) 0.9413(6) 0.0671(6) 0.053(3) Uani 1 1 d . . . .
H12A H 0.2753 0.9141 0.0211 0.080 Uiso 1 1 calc GR . . .
H12B H 0.3550 0.9609 0.0524 0.080 Uiso 1 1 calc GR . . .
H12C H 0.2598 0.9719 0.0754 0.080 Uiso 1 1 calc GR . . .

loop_
_atom_site_aniso_label
_atom_site_aniso_U_11
_atom_site_aniso_U_22
_atom_site_aniso_U_33
_atom_site_aniso_U_23
_atom_site_aniso_U_13
_atom_site_aniso_U_12
Ge1 0.0200(3) 0.0303(4) 0.0140(3) 0.0003(3) 0.0030(3) -0.0022(3)
Ge2 0.0213(3) 0.0256(4) 0.0099(3) -0.0025(3) 0.0056(2) -0.0013(3)
Ge3 0.0223(3) 0.0244(4) 0.0110(3) -0.0023(3) 0.0067(2) -0.0010(3)
Ge4 0.0251(4) 0.0285(4) 0.0136(3) 0.0010(3) 0.0066(3) -0.0045(3)
Ge5 0.0192(3) 0.0308(4) 0.0134(3) -0.0015(3) 0.0067(3) -0.0038(3)
Ni1 0.0184(4) 0.0236(4) 0.0116(4) -0.0007(3) 0.0052(3) -0.0005(3)
Ni2 0.0180(4) 0.0238(4) 0.0103(3) -0.0017(3) 0.0062(3) -0.0014(3)
Na1 0.068(3) 0.041(2) 0.0264(17) -0.0090(15) 0.0136(17) -0.0145(18)
O1 0.017(2) 0.031(3) 0.018(2) 0.002(2) 0.0038(18) 0.0002(19)
O1S 0.056(4) 0.035(3) 0.037(3) -0.004(3) -0.002(3) -0.007(3)
O1W 0.041(3) 0.040(3) 0.034(3) 0.001(3) 0.003(3) 0.000(3)
O2 0.015(2) 0.024(2) 0.013(2) -0.0005(18) 0.0070(16) 0.0026(17)
O2S 0.120(8) 0.042(4) 0.043(4) -0.015(3) -0.009(5) 0.010(5)
O2W 0.034(3) 0.050(4) 0.042(3) -0.008(3) 0.012(3) -0.004(3)
O3 0.016(2) 0.021(2) 0.012(2) -0.0002(17) 0.0050(16) -0.0031(17)
O4 0.024(2) 0.029(3) 0.013(2) -0.0002(19) 0.0071(18) -0.004(2)
O5 0.021(2) 0.026(2) 0.013(2) 0.0009(18) 0.0050(17) 0.0000(19)
O5S 0.110(7) 0.055(5) 0.074(6) -0.026(4) 0.051(5) -0.033(5)
O6 0.020(2) 0.039(3) 0.017(2) -0.007(2) 0.0049(19) 0.002(2)
O7 0.029(3) 0.026(3) 0.010(2) -0.0008(18) 0.0047(18) -0.002(2)
O8 0.030(3) 0.029(3) 0.014(2) -0.0011(19) 0.012(2) -0.005(2)
O9 0.026(3) 0.033(3) 0.020(2) 0.005(2) -0.001(2) -0.006(2)
O10 0.030(3) 0.040(3) 0.016(2) 0.004(2) 0.000(2) -0.008(2)
C1 0.018(3) 0.052(5) 0.012(3) 0.004(3) 0.000(2) -0.003(3)
C1S 0.075(8) 0.038(6) 0.074(8) -0.010(6) -0.019(6) -0.008(5)
C2 0.050(6) 0.063(7) 0.044(6) 0.003(5) -0.001(5) -0.023(5)
C2S 0.102(11) 0.119(13) 0.037(6) -0.018(7) -0.014(7) 0.020(10)
C3 0.053(7) 0.111(11) 0.051(7) -0.002(7) -0.020(5) -0.047(7)
C3SA 0.103(15) 0.046(9) 0.042(9) -0.011(7) 0.029(8) -0.013(9)
C3SB 0.103(15) 0.046(9) 0.042(9) -0.011(7) 0.029(8) -0.013(9)
C4 0.035(5) 0.147(14) 0.041(6) 0.022(8) -0.021(5) -0.022(7)
C4SA 0.12(2) 0.055(12) 0.103(17) 0.009(11) 0.022(15) -0.016(12)
C4SB 0.12(2) 0.055(12) 0.103(17) 0.009(11) 0.022(15) -0.016(12)
C5 0.041(6) 0.099(10) 0.055(7) 0.035(7) -0.018(5) -0.004(6)
C6 0.041(5) 0.057(6) 0.035(5) 0.010(4) -0.005(4) -0.011(4)
C7 0.028(3) 0.031(4) 0.012(3) -0.001(3) 0.009(3) -0.001(3)
C8 0.037(4) 0.030(4) 0.018(3) -0.002(3) 0.010(3) 0.005(3)
C9 0.040(4) 0.038(4) 0.025(4) 0.001(3) 0.019(3) -0.001(4)
C10 0.053(5) 0.047(5) 0.025(4) -0.003(4) 0.020(4) 0.005(4)
C11 0.084(8) 0.037(5) 0.050(6) -0.021(4) 0.041(6) -0.014(5)
C12 0.051(5) 0.037(5) 0.036(4) -0.006(4) 0.028(4) -0.008(4)
C13 0.029(4) 0.029(4) 0.019(3) 0.001(3) 0.015(3) 0.004(3)
C14 0.043(5) 0.056(6) 0.067(7) -0.034(6) 0.021(5) -0.002(5)
C15 0.071(8) 0.077(9) 0.094(10) -0.055(8) 0.034(8) 0.002(7)
C16 0.051(6) 0.048(6) 0.067(7) -0.002(5) 0.029(5) 0.017(5)
C17 0.029(4) 0.058(6) 0.044(5) -0.004(4) 0.015(4) 0.012(4)
C18 0.031(4) 0.043(5) 0.030(4) -0.009(4) 0.006(3) 0.000(4)
C19 0.036(4) 0.030(4) 0.017(3) 0.000(3) 0.015(3) -0.005(3)
C20 0.053(6) 0.057(7) 0.054(6) 0.023(5) 0.000(5) -0.023(5)
C21 0.070(8) 0.068(8) 0.075(8) 0.019(7) 0.020(7) -0.035(7)
C22 0.108(10) 0.037(6) 0.051(6) 0.011(5) 0.026(7) -0.019(6)
C23 0.091(9) 0.043(6) 0.052(6) 0.018(5) 0.017(6) 0.011(6)
C24 0.047(5) 0.041(5) 0.052(6) 0.015(4) 0.016(5) 0.002(4)
C25A 0.025(5) 0.033(8) 0.031(6) -0.007(5) 0.015(5) -0.012(5)
C30A 0.040(6) 0.040(10) 0.041(6) -0.013(7) 0.032(5) -0.011(8)
C29A 0.053(9) 0.055(11) 0.060(10) -0.016(9) 0.031(8) 0.002(8)
C28A 0.054(10) 0.066(12) 0.064(11) -0.021(8) 0.052(9) -0.013(8)
C27A 0.038(8) 0.057(10) 0.083(13) -0.012(9) 0.019(8) 0.013(7)
C26A 0.037(7) 0.042(7) 0.040(9) 0.010(7) 0.018(7) 0.009(5)
C27 0.038(8) 0.057(10) 0.083(13) -0.012(9) 0.019(8) 0.013(7)
C28 0.054(10) 0.066(12) 0.064(11) -0.021(8) 0.052(9) -0.013(8)
C29 0.053(9) 0.055(11) 0.060(10) -0.016(9) 0.031(8) 0.002(8)
C30 0.040(6) 0.040(10) 0.041(6) -0.013(7) 0.032(5) -0.011(8)
C25 0.025(5) 0.033(8) 0.031(6) -0.007(5) 0.015(5) -0.012(5)
C26 0.037(7) 0.042(7) 0.040(9) 0.010(7) 0.018(7) 0.009(5)
O3S 0.042(4) 0.034(3) 0.048(4) -0.010(3) -0.002(3) -0.006(3)
C5S 0.082(9) 0.053(7) 0.047(6) 0.008(5) -0.001(6) -0.013(6)
C6S 0.080(9) 0.098(11) 0.068(8) -0.009(8) 0.047(7) -0.014(8)
O4S 0.046(3) 0.048(4) 0.016(2) -0.002(2) 0.013(2) -0.013(3)
C7S 0.055(6) 0.051(6) 0.024(4) 0.000(4) 0.015(4) -0.017(5)
C8S 0.059(7) 0.080(9) 0.081(9) -0.011(7) 0.041(7) -0.013(6)
O6S 0.043(4) 0.048(4) 0.057(4) -0.008(3) 0.013(3) -0.008(3)
C11S 0.040(5) 0.060(6) 0.024(4) 0.001(4) 0.012(3) -0.004(4)
C12S 0.054(6) 0.072(8) 0.032(5) -0.001(5) 0.006(4) -0.003(5)

loop_
_atom_type_symbol
_atom_type_description
_atom_type_scat_dispersion_real
_atom_type_scat_dispersion_imag
_atom_type_scat_source
C C 0.0033 0.0016 'International Tables Vol C Tables 4.2.6.8 and 6.1.1.4'
H H 0.0000 0.0000 'International Tables Vol C Tables 4.2.6.8 and 6.1.1.4'
Ge Ge 0.1547 1.8001 'International Tables Vol C Tables 4.2.6.8 and 6.1.1.4'
Na Na 0.0362 0.0249 'International Tables Vol C Tables 4.2.6.8 and 6.1.1.4'
Ni Ni 0.3393 1.1124 'International Tables Vol C Tables 4.2.6.8 and 6.1.1.4'
O O 0.0106 0.0060 'International Tables Vol C Tables 4.2.6.8 and 6.1.1.4'

loop_
_geom_angle_atom_site_label_1
_geom_angle_atom_site_label_2
_geom_angle_atom_site_label_3
_geom_angle
_geom_angle_site_symmetry_1
_geom_angle_site_symmetry_3
O1 Ge1 O6 110.6(2) . .
O1 Ge1 O10 110.7(2) . .
O1 Ge1 C1 116.6(3) . .
O6 Ge1 O10 103.2(3) . .
O6 Ge1 C1 107.1(3) . .
O10 Ge1 C1 107.7(3) . .
O2 Ge2 O6 111.9(2) . .
O2 Ge2 O7 111.0(2) . .
O2 Ge2 C7 116.7(3) . .
O6 Ge2 O7 104.0(2) . .
O6 Ge2 C7 105.0(3) . .
O7 Ge2 C7 107.5(3) . .
O3 Ge3 O7 113.1(2) . .
O3 Ge3 O8 110.8(2) . .
O3 Ge3 C13 112.6(3) . .
O7 Ge3 C13 109.1(3) . .
O8 Ge3 O7 103.6(2) . .
O8 Ge3 C13 107.1(3) . .
O4 Ge4 Na1 136.59(17) . .
O4 Ge4 O8 108.8(2) . .
O4 Ge4 O9 110.6(2) . .
O4 Ge4 C19 119.4(3) . .
O8 Ge4 Na1 67.05(17) . .
O8 Ge4 C19 105.7(3) . .
O9 Ge4 Na1 40.92(19) . .
O9 Ge4 O8 105.3(2) . .
O9 Ge4 C19 106.1(3) . .
C19 Ge4 Na1 102.4(2) . .
O5 Ge5 Na1 105.93(17) . .
O5 Ge5 O9 110.3(2) . .
O5 Ge5 O10 110.9(2) . .
O5 Ge5 C25A 113.7(8) . .
O5 Ge5 C25 110.7(4) . .
O9 Ge5 Na1 45.68(18) . .
O9 Ge5 C25A 104.4(6) . .
O9 Ge5 C25 115.6(3) . .
O10 Ge5 Na1 59.2(2) . .
O10 Ge5 O9 100.6(3) . .
O10 Ge5 C25A 115.7(8) . .
O10 Ge5 C25 108.2(4) . .
C25A Ge5 Na1 137.7(7) . .
C25 Ge5 Na1 143.3(4) . .
O1 Ni1 O1W 90.5(2) . .
O1 Ni1 O3 165.89(19) . 3_565
O1W Ni1 O3 91.7(2) . 3_565
O2 Ni1 O1 105.60(19) . .
O2 Ni1 O1W 90.5(2) . .
O2 Ni1 O3 88.31(18) . 3_565
O5 Ni1 O1 94.1(2) . .
O5 Ni1 O1W 167.4(2) . .
O5 Ni1 O2 99.46(19) . .
O5 Ni1 O3 81.04(18) . 3_565
O2 Ni2 O2W 92.7(2) . .
O2 Ni2 O3 84.60(17) . 3_565
O2 Ni2 O3 94.52(18) . .
O2 Ni2 O4 90.30(19) . 3_565
O2W Ni2 O3 177.2(2) . 3_565
O2W Ni2 O3 99.3(2) . .
O3 Ni2 O3 80.11(19) . 3_565
O4 Ni2 O2W 84.2(2) 3_565 .
O4 Ni2 O3 96.58(18) 3_565 3_565
O4 Ni2 O3 173.85(18) 3_565 .
O5 Ni2 O2 173.00(19) 3_565 .
O5 Ni2 O2W 91.2(2) 3_565 .
O5 Ni2 O3 79.11(18) 3_565 .
O5 Ni2 O3 91.41(18) 3_565 3_565
O5 Ni2 O4 95.88(19) 3_565 3_565
Ge5 Na1 Ge4 53.28(5) . .
O1S Na1 Ge4 160.1(2) . .
O1S Na1 Ge5 114.8(2) . .
O1S Na1 O7 87.8(2) . .
O1S Na1 O9 145.3(3) . .
O1S Na1 O10 85.2(2) . .
O2S Na1 Ge4 93.1(2) . .
O2S Na1 Ge5 146.3(2) . .
O2S Na1 O1S 96.5(3) . .
O2S Na1 O5S 86.7(4) . .
O2S Na1 O7 95.3(3) . .
O2S Na1 O9 118.0(3) . .
O2S Na1 O10 177.6(3) . .
O5S Na1 Ge4 99.0(2) . .
O5S Na1 Ge5 99.6(2) . .
O5S Na1 O1S 98.9(3) . .
O5S Na1 O7 172.8(3) . .
O5S Na1 O9 87.6(3) . .
O5S Na1 O10 94.7(3) . .
O7 Na1 Ge4 73.97(13) . .
O7 Na1 Ge5 74.94(14) . .
O7 Na1 O10 83.10(19) . .
O9 Na1 Ge4 27.94(13) . .
O9 Na1 Ge5 30.80(13) . .
O9 Na1 O7 85.35(19) . .
O9 Na1 O10 60.22(18) . .
O10 Na1 Ge4 84.77(13) . .
O10 Na1 Ge5 31.51(10) . .
Ge1 O1 Ni1 116.7(3) . .
C1S O1S Na1 142.7(7) . .
Ge2 O2 Ni1 118.1(2) . .
Ge2 O2 Ni2 125.0(2) . .
Ni1 O2 Ni2 96.24(19) . .
C3SA O2S Na1 136.3(14) . .
C3SB O2S Na1 123.1(8) . .
Ge3 O3 Ni1 123.1(2) . 3_565
Ge3 O3 Ni2 121.2(2) . 3_565
Ge3 O3 Ni2 118.7(2) . .
Ni1 O3 Ni2 90.81(17) 3_565 3_565
Ni1 O3 Ni2 96.85(18) 3_565 .
Ni2 O3 Ni2 99.89(19) . 3_565
Ge4 O4 Ni2 120.1(2) . 3_565
Ge5 O5 Ni1 130.8(3) . .
Ge5 O5 Ni2 125.5(3) . 3_565
Ni1 O5 Ni2 103.0(2) . 3_565
C9SA O5S Na1 114.1(10) . .
C9SB O5S Na1 106.0(17) . .
Ge1 O6 Ge2 126.3(3) . .
Ge2 O7 Na1 120.0(3) . .
Ge3 O7 Ge2 123.9(3) . .
Ge3 O7 Na1 114.2(2) . .
Ge3 O8 Ge4 124.1(3) . .
Ge4 O9 Ge5 121.6(3) . .
Ge4 O9 Na1 111.1(3) . .
Ge5 O9 Na1 103.5(2) . .
Ge1 O10 Na1 114.6(3) . .
Ge5 O10 Ge1 120.5(3) . .
Ge5 O10 Na1 89.2(2) . .
C2 C1 Ge1 120.3(7) . .
C6 C1 Ge1 120.8(6) . .
C6 C1 C2 118.8(8) . .
O1S C1S C2S 113.8(10) . .
C1 C2 C3 119.4(11) . .
C4 C3 C2 120.8(11) . .
O2S C3SA C4SA 105(3) . .
O2S C3SB C4SB 111.4(6) . .
C3 C4 C5 120.4(9) . .
C4 C5 C6 120.1(12) . .
C5 C6 C1 120.4(10) . .
C8 C7 Ge2 121.5(5) . .
C12 C7 Ge2 119.4(6) . .
C12 C7 C8 119.1(7) . .
C9 C8 C7 119.5(7) . .
C10 C9 C8 120.6(8) . .
O5S C9SA C10S 111.7(8) . .
O5S C9SB C10R 91(3) . .
C11 C10 C9 119.9(8) . .
C12 C11 C10 120.3(9) . .
C11 C12 C7 120.6(8) . .
C14 C13 Ge3 119.6(6) . .
C14 C13 C18 116.5(7) . .
C18 C13 Ge3 123.9(6) . .
C13 C14 C15 121.2(10) . .
C16 C15 C14 120.9(11) . .
C15 C16 C17 119.8(9) . .
C16 C17 C18 119.3(9) . .
C17 C18 C13 122.3(8) . .
C20 C19 Ge4 119.7(7) . .
C24 C19 Ge4 121.9(6) . .
C24 C19 C20 118.2(8) . .
C19 C20 C21 120.9(10) . .
C22 C21 C20 121.0(11) . .
C21 C22 C23 119.3(10) . .
C22 C23 C24 121.0(11) . .
C19 C24 C23 119.5(10) . .
C30A C25A Ge5 121.7(11) . .
C30A C25A C26A 120.0 . .
C26A C25A Ge5 118.0(11) . .
C25A C30A C29A 120.0 . .
C30A C29A C28A 120.0 . .
C27A C28A C29A 120.0 . .
C26A C27A C28A 120.0 . .
C27A C26A C25A 120.0 . .
C28 C27 C26 120.0 . .
C29 C28 C27 120.0 . .
C28 C29 C30 120.0 . .
C25 C30 C29 120.0 . .
C30 C25 Ge5 121.3(5) . .
C30 C25 C26 120.0 . .
C26 C25 Ge5 118.6(5) . .
C25 C26 C27 120.0 . .
O3S C5S C6S 114.0(10) . .
O4S C7S C8S 113.2(9) . .
O6S C11S C12S 112.1(8) . .

loop_
_geom_bond_atom_site_label_1
_geom_bond_atom_site_label_2
_geom_bond_distance
_geom_bond_site_symmetry_2
Ge1 O1 1.712(5) .
Ge1 O6 1.774(5) .
Ge1 O10 1.774(5) .
Ge1 C1 1.926(7) .
Ge2 O2 1.721(5) .
Ge2 O6 1.779(5) .
Ge2 O7 1.784(5) .
Ge2 C7 1.923(7) .
Ge3 O3 1.740(5) .
Ge3 O7 1.765(5) .
Ge3 O8 1.758(5) .
Ge3 C13 1.927(7) .
Ge4 Na1 3.527(4) .
Ge4 O4 1.711(5) .
Ge4 O8 1.773(5) .
Ge4 O9 1.772(5) .
Ge4 C19 1.930(7) .
Ge5 Na1 3.367(4) .
Ge5 O5 1.724(5) .
Ge5 O9 1.773(6) .
Ge5 O10 1.760(5) .
Ge5 C25A 1.895(12) .
Ge5 C25 1.940(6) .
Ni1 O1 2.002(5) .
Ni1 O1W 2.077(6) .
Ni1 O2 1.997(4) .
Ni1 O3 2.081(4) 3_565
Ni1 O5 1.990(5) .
Ni2 O2 2.060(4) .
Ni2 O2W 2.120(6) .
Ni2 O3 2.160(4) 3_565
Ni2 O3 2.123(5) .
Ni2 O4 2.073(5) 3_565
Ni2 O5 2.030(5) 3_565
Na1 O1S 2.331(7) .
Na1 O2S 2.302(9) .
Na1 O5S 2.329(9) .
Na1 O7 2.526(6) .
Na1 O9 2.477(6) .
Na1 O10 2.893(7) .
O1S C1S 1.427(12) .
O2S C3SA 1.421(5) .
O2S C3SB 1.423(5) .
O3 Ni1 2.081(4) 3_565
O3 Ni2 2.160(4) 3_565
O4 Ni2 2.073(5) 3_565
O5 Ni2 2.030(5) 3_565
O5S C9SA 1.412(5) .
O5S C9SB 1.621(5) .
C1 C2 1.391(13) .
C1 C6 1.388(13) .
C1S C2S 1.464(19) .
C2 C3 1.397(15) .
C3 C4 1.35(2) .
C3SA C4SA 1.500(5) .
C3SB C4SB 1.499(5) .
C4 C5 1.370(19) .
C5 C6 1.380(13) .
C7 C8 1.411(10) .
C7 C12 1.384(11) .
C8 C9 1.381(10) .
C9 C10 1.381(13) .
C9SA C10S 1.495(5) .
C9SB C10R 1.682(5) .
C10 C11 1.380(13) .
C11 C12 1.379(12) .
C13 C14 1.378(12) .
C13 C18 1.387(11) .
C14 C15 1.380(14) .
C15 C16 1.358(17) .
C16 C17 1.360(15) .
C17 C18 1.384(12) .
C19 C20 1.371(12) .
C19 C24 1.369(12) .
C20 C21 1.395(14) .
C21 C22 1.325(18) .
C22 C23 1.360(18) .
C23 C24 1.406(14) .
C25A C30A 1.3900 .
C25A C26A 1.3900 .
C30A C29A 1.3900 .
C29A C28A 1.3900 .
C28A C27A 1.3900 .
C27A C26A 1.3900 .
C27 C28 1.3900 .
C27 C26 1.3900 .
C28 C29 1.3900 .
C29 C30 1.3900 .
C30 C25 1.3900 .
C25 C26 1.3900 .
O3S C5S 1.387(13) .
C5S C6S 1.474(18) .
O4S C7S 1.407(10) .
C7S C8S 1.483(15) .
O6S C11S 1.435(12) .
C11S C12S 1.496(13) .

loop_
_geom_hbond_atom_site_label_D
_geom_hbond_atom_site_label_H
_geom_hbond_atom_site_label_A
_geom_hbond_distance_DH
_geom_hbond_distance_HA
_geom_hbond_distance_DA
_geom_hbond_angle_DHA
_geom_hbond_site_symmetry_A
O1S H1S O6 0.857(10) 2.02(2) 2.781(8) 147(3) .
O2S H2S O3S 0.851(10) 1.88(5) 2.708(9) 164(15) .
O5S H5S O6S 0.853(10) 1.885(14) 2.736(11) 176(3) .
O3S H3S O1 0.84 1.75 2.577(8) 169.3 2
O4S H4S O4 0.84 1.74 2.574(7) 171.9 .
O6S H6S O4S 0.84 1.89 2.724(9) 172.5 4_676
